data_1507817
loop_
_publ_author_name
'Mandal, Amal Kumar'
'Suresh, Moorthy'
'Das, Priyadip'
'Suresh, E.'
'Baidya, Mithu'
'Ghosh, Sudip K.'
'Das, Amitava'

_publ_section_title
;
 Recognition of Hg2+ ion through restricted imine isomerization:
 crystallographic evidence and imaging in live cells.
;
_journal_issue 12
_journal_name_full 'Organic letters'
_journal_page_first 2980
_journal_page_last 2983
_journal_paper_doi 10.1021/ol3009733
_journal_volume 14
_journal_year 2012
_chemical_formula_sum 'C32 H22 Cl6 Hg2 I4 N4'
_chemical_formula_weight 1584.02
_chemical_name_systematic
; 
 ? 
;
_space_group_IT_number 2
_symmetry_cell_setting triclinic
_symmetry_space_group_name_Hall '-P 1'
_symmetry_space_group_name_H-M 'P -1'
_atom_sites_solution_hydrogens geom
_atom_sites_solution_primary direct
_atom_sites_solution_secondary difmap
_audit_creation_method SHELXL-97
_cell_angle_alpha 76.845(3)
_cell_angle_beta 75.545(3)
_cell_angle_gamma 65.076(2)
_cell_formula_units_Z 1
_cell_length_a 8.7014(15)
_cell_length_b 9.8508(18)
_cell_length_c 14.078(3)
_cell_measurement_reflns_used 4324
_cell_measurement_temperature 110(2)
_cell_measurement_theta_max 27.54
_cell_measurement_theta_min 2.65
_cell_volume 1049.3(3)
_computing_cell_refinement 'BRUKER SMART'
_computing_data_collection 'BRUKER SMART'
_computing_data_reduction 'BRUKER SAINT'
_computing_molecular_graphics ORTEP
_computing_structure_refinement 'SHELXL-97 (Sheldrick, 1997)'
_computing_structure_solution 'SHELXS-97 (Sheldrick, 1990)'
_diffrn_ambient_temperature 110(2)
_diffrn_measured_fraction_theta_full 0.988
_diffrn_measured_fraction_theta_max 0.910
_diffrn_measurement_device_type 'BRUKER SMART APEX CCD DIFFRACTOMETER'
_diffrn_measurement_method 'OMEGA-PHI SCAN'
_diffrn_radiation_monochromator graphite
_diffrn_radiation_source 'fine-focus sealed tube'
_diffrn_radiation_type MoK\a
_diffrn_radiation_wavelength 0.71073
_diffrn_reflns_av_R_equivalents 0.0249
_diffrn_reflns_av_sigmaI/netI 0.0370
_diffrn_reflns_limit_h_max 11
_diffrn_reflns_limit_h_min -11
_diffrn_reflns_limit_k_max 13
_diffrn_reflns_limit_k_min -13
_diffrn_reflns_limit_l_max 18
_diffrn_reflns_limit_l_min -17
_diffrn_reflns_number 8928
_diffrn_reflns_theta_full 25.00
_diffrn_reflns_theta_max 28.26
_diffrn_reflns_theta_min 2.30
_exptl_absorpt_coefficient_mu 10.659
_exptl_absorpt_correction_T_max 0.4827
_exptl_absorpt_correction_T_min 0.1268
_exptl_absorpt_correction_type multi-scan
_exptl_absorpt_process_details 'BRUKER SADABS'
_exptl_crystal_colour yellow
_exptl_crystal_density_diffrn 2.507
_exptl_crystal_density_method 'not measured'
_exptl_crystal_description plates
_exptl_crystal_F_000 716
_exptl_crystal_size_max 0.33
_exptl_crystal_size_mid 0.23
_exptl_crystal_size_min 0.08
_refine_diff_density_max 2.339
_refine_diff_density_min -1.710
_refine_diff_density_rms 0.256
_refine_ls_extinction_method none
_refine_ls_goodness_of_fit_ref 1.092
_refine_ls_hydrogen_treatment constr
_refine_ls_matrix_type full
_refine_ls_number_parameters 217
_refine_ls_number_reflns 4741
_refine_ls_number_restraints 0
_refine_ls_restrained_S_all 1.092
_refine_ls_R_factor_all 0.0494
_refine_ls_R_factor_gt 0.0475
_refine_ls_shift/su_max 0.000
_refine_ls_shift/su_mean 0.000
_refine_ls_structure_factor_coef Fsqd
_refine_ls_weighting_details 'calc w=1/[\s^2^(Fo^2^)+(0.0483P)^2^+16.5919P] where P=(Fo^2^+2Fc^2^)/3'
_refine_ls_weighting_scheme calc
_refine_ls_wR_factor_gt 0.1177
_refine_ls_wR_factor_ref 0.1189
_reflns_number_gt 4568
_reflns_number_total 4741
_reflns_threshold_expression >2sigma(I)
_cod_data_source_file ol3009733_si_001.cif
_cod_data_source_block HgI2(HGL)
_cod_depositor_comments
;
The following automatic conversions were performed:

'_symmetry_cell_setting' value 'Triclinic' changed to 'triclinic'
according to /home/saulius/struct/CIF-dictionaries/cif_core.dic
dictionary named 'cif_core.dic' version 2.4.1 from
2010-06-29.

'_exptl_absorpt_correction_type' value 'MULTI-SCAN'
changed to 'multi-scan' according to
/home/saulius/struct/CIF-dictionaries/cif_core.dic dictionary named
'cif_core.dic' version 2.4.1 from 2010-06-29.

Automatic conversion script
Id: cif_fix_values 1891 2012-01-12 08:04:46Z andrius 

 Adding full bibliography for 1507816--1507818.cif.
;
_cod_original_cell_volume 1049.4(3)
_cod_original_sg_symbol_H-M P-1
_cod_database_code 1507817

loop_
_symmetry_equiv_pos_as_xyz
'x, y, z'
'-x, -y, -z'

loop_
_atom_site_label
_atom_site_type_symbol
_atom_site_fract_x
_atom_site_fract_y
_atom_site_fract_z
_atom_site_U_iso_or_equiv
_atom_site_adp_type
_atom_site_occupancy
_atom_site_calc_flag
_atom_site_refinement_flags
Hg1 Hg 0.71394(4) 0.91829(4) 0.31448(2) 0.02425(11) Uani 1 d .
I1 I 0.40377(7) 0.99265(7) 0.27632(5) 0.02968(15) Uani 1 d .
I2 I 0.86686(8) 1.05455(7) 0.37866(5) 0.03422(17) Uani 1 d .
Cl1 Cl 0.7123(5) 0.5956(4) 0.1573(3) 0.0613(9) Uani 1 d .
Cl2 Cl 1.0046(9) 0.3276(7) 0.0990(5) 0.122(2) Uani 1 d .
Cl3 Cl 0.6566(12) 0.3417(8) 0.1225(6) 0.146(3) Uani 1 d .
N1 N 0.8363(9) 0.6493(8) 0.3707(5) 0.0205(14) Uani 1 d .
N2 N 0.9704(10) 0.7897(9) 0.1952(5) 0.0247(15) Uani 1 d .
C1 C 0.7675(10) 0.5755(9) 0.4539(6) 0.0205(16) Uani 1 d .
C2 C 0.6142(11) 0.6597(10) 0.5139(7) 0.0246(17) Uani 1 d .
H2 H 0.5616 0.7640 0.4981 0.030 Uiso 1 calc R
C3 C 0.5452(12) 0.5854(11) 0.5949(7) 0.032(2) Uani 1 d .
H3 H 0.4439 0.6403 0.6341 0.038 Uiso 1 calc R
C4 C 0.6219(12) 0.4289(11) 0.6214(7) 0.031(2) Uani 1 d .
H4 H 0.5719 0.3813 0.6776 0.037 Uiso 1 calc R
C5 C 0.7710(12) 0.3457(10) 0.5644(7) 0.0263(18) Uani 1 d .
H5 H 0.8206 0.2414 0.5814 0.032 Uiso 1 calc R
C6 C 0.8491(12) 0.4171(10) 0.4806(6) 0.0239(17) Uani 1 d .
C7 C 1.0035(12) 0.3371(10) 0.4201(6) 0.0245(17) Uani 1 d .
H7 H 1.0597 0.2332 0.4359 0.029 Uiso 1 calc R
C8 C 1.0700(11) 0.4132(9) 0.3380(7) 0.0226(16) Uani 1 d .
H8 H 1.1720 0.3623 0.2976 0.027 Uiso 1 calc R
C9 C 0.9808(12) 0.5702(10) 0.3158(6) 0.0246(17) Uani 1 d .
C10 C 1.0513(12) 0.6527(10) 0.2266(6) 0.0266(18) Uani 1 d .
H10 H 1.1600 0.6015 0.1921 0.032 Uiso 1 calc R
C11 C 1.0536(12) 0.8640(10) 0.1149(6) 0.0229(17) Uani 1 d .
C12 C 0.9587(11) 0.9581(9) 0.0399(6) 0.0217(16) Uani 1 d .
C13 C 0.7921(13) 0.9744(11) 0.0388(7) 0.0290(19) Uani 1 d .
H13 H 0.7396 0.9209 0.0895 0.035 Uiso 1 calc R
C14 C 0.7029(13) 1.0673(12) -0.0349(7) 0.031(2) Uani 1 d .
H14 H 0.5916 1.0766 -0.0337 0.037 Uiso 1 calc R
C15 C 1.2169(13) 0.8499(12) 0.1140(7) 0.033(2) Uani 1 d .
H15 H 1.2761 0.7871 0.1643 0.039 Uiso 1 calc R
C16 C 0.797(3) 0.392(2) 0.1625(15) 0.090(6) Uani 1 d .
H16 H 0.8001 0.3481 0.2321 0.108 Uiso 1 calc R

loop_
_atom_site_aniso_label
_atom_site_aniso_U_11
_atom_site_aniso_U_22
_atom_site_aniso_U_33
_atom_site_aniso_U_23
_atom_site_aniso_U_13
_atom_site_aniso_U_12
Hg1 0.02573(18) 0.02343(18) 0.02407(18) 0.00054(12) -0.00545(12) -0.01128(13)
I1 0.0238(3) 0.0289(3) 0.0354(3) -0.0031(2) -0.0068(2) -0.0090(2)
I2 0.0308(3) 0.0216(3) 0.0537(4) -0.0093(3) -0.0167(3) -0.0062(2)
Cl1 0.059(2) 0.068(2) 0.065(2) -0.0288(17) 0.0078(16) -0.0330(17)
Cl2 0.123(5) 0.089(4) 0.111(4) -0.037(3) 0.029(4) -0.016(3)
Cl3 0.209(8) 0.124(5) 0.163(7) -0.054(5) -0.044(6) -0.097(6)
N1 0.024(4) 0.020(3) 0.022(3) 0.000(3) -0.008(3) -0.012(3)
N2 0.031(4) 0.030(4) 0.017(3) -0.005(3) 0.000(3) -0.016(3)
C1 0.021(4) 0.018(4) 0.024(4) 0.003(3) -0.004(3) -0.012(3)
C2 0.019(4) 0.020(4) 0.031(5) 0.001(3) -0.004(3) -0.006(3)
C3 0.025(4) 0.027(5) 0.035(5) 0.004(4) -0.004(4) -0.007(4)
C4 0.024(4) 0.030(5) 0.034(5) 0.005(4) -0.005(4) -0.012(4)
C5 0.028(4) 0.020(4) 0.031(5) 0.014(3) -0.011(4) -0.014(3)
C6 0.028(4) 0.025(4) 0.022(4) -0.001(3) -0.005(3) -0.014(4)
C7 0.030(4) 0.022(4) 0.025(4) -0.001(3) -0.010(3) -0.012(4)
C8 0.018(4) 0.018(4) 0.028(4) -0.006(3) -0.004(3) -0.002(3)
C9 0.029(4) 0.028(4) 0.022(4) -0.004(3) -0.002(3) -0.017(4)
C10 0.034(5) 0.030(5) 0.018(4) -0.005(3) -0.003(3) -0.015(4)
C11 0.031(4) 0.023(4) 0.016(4) 0.000(3) -0.003(3) -0.014(4)
C12 0.027(4) 0.020(4) 0.021(4) -0.001(3) -0.004(3) -0.012(3)
C13 0.036(5) 0.038(5) 0.023(4) 0.000(4) -0.006(4) -0.024(4)
C14 0.031(5) 0.047(6) 0.024(4) 0.002(4) -0.005(4) -0.027(4)
C15 0.040(5) 0.042(5) 0.017(4) 0.008(4) -0.009(4) -0.022(5)
C16 0.092(14) 0.097(14) 0.085(13) -0.025(11) 0.018(10) -0.053(12)

loop_
_atom_type_symbol
_atom_type_description
_atom_type_scat_dispersion_real
_atom_type_scat_dispersion_imag
_atom_type_scat_source
C C 0.0033 0.0016 'International Tables Vol C Tables 4.2.6.8 and 6.1.1.4'
H H 0.0000 0.0000 'International Tables Vol C Tables 4.2.6.8 and 6.1.1.4'
N N 0.0061 0.0033 'International Tables Vol C Tables 4.2.6.8 and 6.1.1.4'
I I -0.4742 1.8119 'International Tables Vol C Tables 4.2.6.8 and 6.1.1.4'
Hg Hg -2.3894 9.2266 'International Tables Vol C Tables 4.2.6.8 and 6.1.1.4'
Cl Cl 0.1484 0.1585 'International Tables Vol C Tables 4.2.6.8 and 6.1.1.4'

loop_
_geom_angle_atom_site_label_1
_geom_angle_atom_site_label_2
_geom_angle_atom_site_label_3
_geom_angle
_geom_angle_site_symmetry_1
_geom_angle_site_symmetry_3
N1 Hg1 N2 69.3(2) . .
N1 Hg1 I1 109.31(16) . .
N2 Hg1 I1 119.41(18) . .
N1 Hg1 I2 109.13(16) . .
N2 Hg1 I2 94.58(17) . .
I1 Hg1 I2 135.56(2) . .
C9 N1 C1 118.8(7) . .
C9 N1 Hg1 116.1(5) . .
C1 N1 Hg1 125.1(6) . .
C10 N2 C11 119.2(8) . .
C10 N2 Hg1 113.2(6) . .
C11 N2 Hg1 124.9(6) . .
N1 C1 C2 119.2(7) . .
N1 C1 C6 120.9(8) . .
C2 C1 C6 119.9(7) . .
C3 C2 C1 118.8(8) . .
C3 C2 H2 120.6 . .
C1 C2 H2 120.6 . .
C2 C3 C4 122.1(9) . .
C2 C3 H3 119.0 . .
C4 C3 H3 119.0 . .
C5 C4 C3 119.9(8) . .
C5 C4 H4 120.1 . .
C3 C4 H4 120.1 . .
C4 C5 C6 120.4(8) . .
C4 C5 H5 119.8 . .
C6 C5 H5 119.8 . .
C5 C6 C7 122.7(8) . .
C5 C6 C1 118.9(8) . .
C7 C6 C1 118.4(8) . .
C8 C7 C6 119.7(8) . .
C8 C7 H7 120.2 . .
C6 C7 H7 120.2 . .
C7 C8 C9 118.6(8) . .
C7 C8 H8 120.7 . .
C9 C8 H8 120.7 . .
N1 C9 C8 123.6(8) . .
N1 C9 C10 117.6(8) . .
C8 C9 C10 118.8(8) . .
N2 C10 C9 122.9(9) . .
N2 C10 H10 118.5 . .
C9 C10 H10 118.5 . .
C15 C11 N2 120.1(8) . .
C15 C11 C12 122.1(8) . .
N2 C11 C12 117.7(8) . .
C13 C12 C11 123.4(8) . .
C13 C12 C12 119.0(10) . 2_775
C11 C12 C12 117.7(10) . 2_775
C14 C13 C12 122.0(8) . .
C14 C13 H13 119.0 . .
C12 C13 H13 119.0 . .
C13 C14 C15 119.5(9) . 2_775
C13 C14 H14 120.2 . .
C15 C14 H14 120.2 2_775 .
C11 C15 C14 119.8(8) . 2_775
C11 C15 H15 120.1 . .
C14 C15 H15 120.1 2_775 .
Cl2 C16 Cl3 114.4(12) . .
Cl2 C16 Cl1 110.3(10) . .
Cl3 C16 Cl1 109.6(12) . .
Cl2 C16 H16 107.4 . .
Cl3 C16 H16 107.4 . .
Cl1 C16 H16 107.4 . .

loop_
_geom_bond_atom_site_label_1
_geom_bond_atom_site_label_2
_geom_bond_distance
_geom_bond_site_symmetry_2
Hg1 N1 2.423(7) .
Hg1 N2 2.474(7) .
Hg1 I1 2.6435(8) .
Hg1 I2 2.6544(7) .
Cl1 C16 1.81(2) .
Cl2 C16 1.719(19) .
Cl3 C16 1.74(2) .
N1 C9 1.322(11) .
N1 C1 1.373(10) .
N2 C10 1.263(12) .
N2 C11 1.413(10) .
C1 C2 1.416(12) .
C1 C6 1.419(12) .
C2 C3 1.359(12) .
C2 H2 0.9300 .
C3 C4 1.398(13) .
C3 H3 0.9300 .
C4 C5 1.372(14) .
C4 H4 0.9300 .
C5 C6 1.405(11) .
C5 H5 0.9300 .
C6 C7 1.412(13) .
C7 C8 1.367(12) .
C7 H7 0.9300 .
C8 C9 1.407(12) .
C8 H8 0.9300 .
C9 C10 1.479(12) .
C10 H10 0.9300 .
C11 C15 1.365(13) .
C11 C12 1.414(12) .
C12 C13 1.393(13) .
C12 C12 1.462(16) 2_775
C13 C14 1.374(13) .
C13 H13 0.9300 .
C14 C15 1.438(12) 2_775
C14 H14 0.9300 .
C15 C14 1.438(12) 2_775
C15 H15 0.9300 .
C16 H16 0.9800 .
